data_4105057
loop_
_publ_author_name
'Akihiko Ishii'
'Tomoyuki Toda'
'Norio Nakata'
'Tsukasa Matsuo'

_publ_section_title
;
 Zirconium Complex of an [OSSO]-Type Diphenolate Ligand Bearing
 trans-1,2-Cyclooctanediylbis(thio) Core: Synthesis, Structure, and
 Isospecific 1-Hexene Polymerization
;
_journal_name_full 'Journal of the American Chemical Society'
_journal_page_first 13566
_journal_page_last 13567
_journal_paper_doi 10.1021/ja903369q
_journal_volume 131
_journal_year 2009
_chemical_formula_moiety 'C52 H72 O2 S2 Zr'
_chemical_formula_sum 'C52 H72 O2 S2 Zr'
_chemical_formula_weight 884.44
_chemical_name_common C8H14[OSSO]Zr(CH2Ph)2
_chemical_name_systematic
; 
 C8H14[OSSO]Zr(CH2Ph)2
;
_space_group_IT_number 15
_symmetry_cell_setting monoclinic
_symmetry_Int_Tables_number 15
_symmetry_space_group_name_Hall '-C 2yc'
_symmetry_space_group_name_H-M 'C 1 2/c 1'
_atom_sites_solution_hydrogens geom
_atom_sites_solution_primary direct
_atom_sites_solution_secondary difmap
_audit_creation_method SHELXL-97
_cell_angle_alpha 90.00
_cell_angle_beta 109.3560(10)
_cell_angle_gamma 90.00
_cell_formula_units_Z 8
_cell_length_a 43.410(2)
_cell_length_b 10.5617(5)
_cell_length_c 22.0673(11)
_cell_measurement_temperature 103(2)
_cell_measurement_theta_max 0.926
_cell_measurement_theta_min 0.913
_cell_volume 9545.6(8)
_computing_cell_refinement 'Bruker SMART'
_computing_data_collection 'Bruker SMART'
_computing_data_reduction 'Bruker SMART'
_computing_molecular_graphics ORTEP
_computing_publication_material CIFTAB
_computing_structure_refinement 'SHELXL-97 (Sheldrick, 1997)'
_computing_structure_solution 'SHELXS-97 (Sheldrick, 1990)'
_diffrn_ambient_temperature 103(2)
_diffrn_measured_fraction_theta_full 0.999
_diffrn_measured_fraction_theta_max 0.999
_diffrn_measurement_device_type 'CCD area detector'
_diffrn_measurement_method 'phi and omega scans'
_diffrn_radiation_monochromator graphite
_diffrn_radiation_source 'fine-focus sealed tube'
_diffrn_radiation_type MoK\a
_diffrn_radiation_wavelength 0.71073
_diffrn_reflns_av_R_equivalents 0.0519
_diffrn_reflns_av_sigmaI/netI 0.0578
_diffrn_reflns_limit_h_max 51
_diffrn_reflns_limit_h_min -52
_diffrn_reflns_limit_k_max 12
_diffrn_reflns_limit_k_min -8
_diffrn_reflns_limit_l_max 26
_diffrn_reflns_limit_l_min -24
_diffrn_reflns_number 28419
_diffrn_reflns_theta_full 25.50
_diffrn_reflns_theta_max 25.50
_diffrn_reflns_theta_min 1.88
_exptl_absorpt_coefficient_mu 0.356
_exptl_absorpt_correction_T_max 0.9259
_exptl_absorpt_correction_T_min 0.9132
_exptl_absorpt_correction_type empirical
_exptl_crystal_colour yellow
_exptl_crystal_density_diffrn 1.231
_exptl_crystal_description prism
_exptl_crystal_F_000 3776
_exptl_crystal_size_max 0.26
_exptl_crystal_size_mid 0.22
_exptl_crystal_size_min 0.22
_refine_diff_density_max 1.122
_refine_diff_density_min -0.566
_refine_diff_density_rms 0.069
_refine_ls_extinction_method none
_refine_ls_goodness_of_fit_ref 1.018
_refine_ls_hydrogen_treatment constr
_refine_ls_matrix_type full
_refine_ls_number_parameters 653
_refine_ls_number_reflns 8882
_refine_ls_number_restraints 1
_refine_ls_restrained_S_all 1.018
_refine_ls_R_factor_all 0.0607
_refine_ls_R_factor_gt 0.0447
_refine_ls_shift/su_max 0.003
_refine_ls_shift/su_mean 0.000
_refine_ls_structure_factor_coef Fsqd
_refine_ls_weighting_details 'calc w=1/[\s^2^(Fo^2^)+(0.0499P)^2^+10.8362P] where P=(Fo^2^+2Fc^2^)/3'
_refine_ls_weighting_scheme calc
_refine_ls_wR_factor_gt 0.1025
_refine_ls_wR_factor_ref 0.1110
_reflns_number_gt 7067
_reflns_number_total 8882
_reflns_threshold_expression >2sigma(I)
_cod_data_source_file ja903369q_si_003.cif
_cod_data_source_block naka130
_cod_original_sg_symbol_H-M 'C 2/c'
_cod_database_code 4105057

loop_
_symmetry_equiv_pos_as_xyz
'x, y, z'
'-x, y, -z+1/2'
'x+1/2, y+1/2, z'
'-x+1/2, y+1/2, -z+1/2'
'-x, -y, -z'
'x, -y, z-1/2'
'-x+1/2, -y+1/2, -z'
'x+1/2, -y+1/2, z-1/2'

loop_
_atom_site_label
_atom_site_type_symbol
_atom_site_fract_x
_atom_site_fract_y
_atom_site_fract_z
_atom_site_U_iso_or_equiv
_atom_site_adp_type
_atom_site_occupancy
_atom_site_symmetry_multiplicity
_atom_site_calc_flag
_atom_site_refinement_flags
_atom_site_disorder_assembly
_atom_site_disorder_group
Zr1 Zr 0.874987(6) 0.44587(2) 0.510108(13) 0.01881(9) Uani 1 1 d . A .
S1 S 0.891353(18) 0.49540(8) 0.39938(4) 0.02892(18) Uani 1 1 d . . .
S2 S 0.871994(18) 0.70451(7) 0.48863(4) 0.0342(2) Uani 1 1 d . . .
C1 C 0.88159(7) 0.6601(3) 0.37552(16) 0.0343(8) Uani 1 1 d . . .
H17 H 0.8573 0.6690 0.3606 0.041 Uiso 1 1 calc R . .
C2 C 0.89540(7) 0.7417(3) 0.43505(16) 0.0368(8) Uani 1 1 d . . .
H18 H 0.9186 0.7155 0.4571 0.044 Uiso 1 1 calc R . .
C3 C 0.89493(10) 0.8839(4) 0.4233(2) 0.0638(13) Uani 1 1 d . . .
H19 H 0.9109 0.9026 0.4011 0.077 Uiso 1 1 calc R . .
H20 H 0.9028 0.9267 0.4656 0.077 Uiso 1 1 calc R . .
C4 C 0.86234(12) 0.9434(3) 0.3843(2) 0.0688(14) Uani 1 1 d . . .
H21 H 0.8614 1.0308 0.3999 0.083 Uiso 1 1 calc R . .
H22 H 0.8444 0.8945 0.3916 0.083 Uiso 1 1 calc R . .
C5 C 0.85662(16) 0.9475(5) 0.3078(3) 0.118(3) Uani 1 1 d . . .
H23 H 0.8426 1.0213 0.2895 0.141 Uiso 1 1 calc R . .
H24 H 0.8780 0.9632 0.3023 0.141 Uiso 1 1 calc R . .
C6 C 0.84250(13) 0.8398(5) 0.2703(2) 0.0852(16) Uani 1 1 d . . .
H25 H 0.8282 0.8691 0.2277 0.102 Uiso 1 1 calc R . .
H26 H 0.8286 0.7958 0.2912 0.102 Uiso 1 1 calc R . .
C7 C 0.86636(10) 0.7464(4) 0.26057(19) 0.0592(12) Uani 1 1 d . . .
H27 H 0.8769 0.7860 0.2318 0.071 Uiso 1 1 calc R . .
H28 H 0.8538 0.6728 0.2373 0.071 Uiso 1 1 calc R . .
C8 C 0.89317(8) 0.6962(4) 0.31891(18) 0.0484(10) Uani 1 1 d . . .
H29 H 0.9104 0.7614 0.3336 0.058 Uiso 1 1 calc R . .
H30 H 0.9030 0.6207 0.3061 0.058 Uiso 1 1 calc R . .
C9 C 0.85725(7) 0.4164(3) 0.33907(14) 0.0332(7) Uani 1 1 d . . .
H31 H 0.8610 0.4203 0.2973 0.040 Uiso 1 1 calc R . .
H32 H 0.8574 0.3260 0.3510 0.040 Uiso 1 1 calc R . .
C10 C 0.82408(7) 0.4692(3) 0.33027(14) 0.0262(7) Uani 1 1 d . . .
C11 C 0.80469(7) 0.5024(3) 0.26831(14) 0.0301(7) Uani 1 1 d . A .
H1 H 0.8132 0.4918 0.2341 0.036 Uiso 1 1 calc R . .
C12 C 0.77345(8) 0.5504(3) 0.25499(14) 0.0312(7) Uani 1 1 d D . .
C13 C 0.76236(7) 0.5642(3) 0.30678(14) 0.0289(7) Uani 1 1 d . A .
H2 H 0.7410 0.5975 0.2986 0.035 Uiso 1 1 calc R . .
C14 C 0.78030(7) 0.5328(3) 0.37006(14) 0.0238(6) Uani 1 1 d . . .
C15 C 0.81209(7) 0.4842(3) 0.38141(13) 0.0220(6) Uani 1 1 d . A .
O1 O 0.83142(4) 0.44950(18) 0.44096(9) 0.0220(4) Uani 1 1 d . . .
C16 C 0.7478(4) 0.575(3) 0.1868(7) 0.022(3) Uani 0.492(5) 1 d P A 1
C17 C 0.7282(5) 0.6874(15) 0.1793(10) 0.026(3) Uani 0.492(5) 1 d P A 1
H39 H 0.7423 0.7604 0.1966 0.039 Uiso 0.492(5) 1 calc PR A 1
H40 H 0.7126 0.6771 0.2026 0.039 Uiso 0.492(5) 1 calc PR A 1
H41 H 0.7162 0.7013 0.1337 0.039 Uiso 0.492(5) 1 calc PR A 1
C18 C 0.7679(5) 0.603(2) 0.1426(12) 0.063(6) Uani 0.492(5) 1 d P A 1
H42 H 0.7825 0.6751 0.1597 0.095 Uiso 0.492(5) 1 calc PR A 1
H43 H 0.7532 0.6238 0.0994 0.095 Uiso 0.492(5) 1 calc PR A 1
H44 H 0.7809 0.5286 0.1405 0.095 Uiso 0.492(5) 1 calc PR A 1
C19 C 0.7282(4) 0.4603(17) 0.1631(7) 0.065(5) Uani 0.492(5) 1 d P A 1
H45 H 0.7126 0.4763 0.1201 0.098 Uiso 0.492(5) 1 calc PR A 1
H46 H 0.7163 0.4378 0.1924 0.098 Uiso 0.492(5) 1 calc PR A 1
H47 H 0.7427 0.3904 0.1610 0.098 Uiso 0.492(5) 1 calc PR A 1
C20 C 0.76575(7) 0.5514(3) 0.42397(14) 0.0264(6) Uani 1 1 d . A .
C21 C 0.73066(7) 0.6000(3) 0.39880(15) 0.0327(7) Uani 1 1 d . . .
H48 H 0.7301 0.6811 0.3768 0.049 Uiso 1 1 calc R A .
H49 H 0.7225 0.6118 0.4348 0.049 Uiso 1 1 calc R . .
H50 H 0.7169 0.5384 0.3686 0.049 Uiso 1 1 calc R . .
C22 C 0.76536(8) 0.4254(3) 0.45861(16) 0.0335(7) Uani 1 1 d . . .
H51 H 0.7505 0.3661 0.4288 0.050 Uiso 1 1 calc R A .
H52 H 0.7579 0.4403 0.4953 0.050 Uiso 1 1 calc R . .
H53 H 0.7874 0.3896 0.4738 0.050 Uiso 1 1 calc R . .
C23 C 0.78590(7) 0.6500(3) 0.47237(15) 0.0315(7) Uani 1 1 d . . .
H54 H 0.8080 0.6170 0.4937 0.047 Uiso 1 1 calc R A .
H55 H 0.7754 0.6671 0.5045 0.047 Uiso 1 1 calc R . .
H56 H 0.7872 0.7285 0.4497 0.047 Uiso 1 1 calc R . .
C24 C 0.89947(8) 0.7597(3) 0.56569(17) 0.0408(9) Uani 1 1 d . . .
H33 H 0.8986 0.8533 0.5661 0.049 Uiso 1 1 calc R . .
H34 H 0.8912 0.7286 0.5998 0.049 Uiso 1 1 calc R . .
C25 C 0.93436(7) 0.7203(3) 0.58229(14) 0.0295(7) Uani 1 1 d . A .
C26 C 0.95814(9) 0.8143(3) 0.59774(15) 0.0419(9) Uani 1 1 d . . .
H3 H 0.9511 0.8983 0.5849 0.050 Uiso 0.492(5) 1 calc PR A 1
H4 H 0.9531 0.8999 0.6039 0.050 Uiso 0.508(5) 1 calc PR A 2
C27 C 0.98740(18) 0.7986(7) 0.6264(4) 0.0228(16) Uani 0.492(5) 1 d P A 1
C28 C 0.99664(17) 0.6722(7) 0.6318(4) 0.0229(16) Uani 0.492(5) 1 d P A 1
H5 H 1.0191 0.6521 0.6506 0.028 Uiso 0.492(5) 1 calc PR A 1
C29 C 0.9748(4) 0.5755(12) 0.6112(6) 0.020(2) Uani 0.492(5) 1 d P A 1
C30 C 0.94324(7) 0.5927(3) 0.58317(14) 0.0280(7) Uani 1 1 d . . .
O2 O 0.91927(4) 0.50429(18) 0.56361(9) 0.0240(4) Uani 1 1 d . A .
C31 C 1.01421(17) 0.9006(8) 0.6512(4) 0.0293(18) Uani 0.492(5) 1 d P A 1
C32 C 0.99960(17) 1.0341(6) 0.6390(5) 0.054(3) Uani 0.492(5) 1 d P A 1
H57 H 0.9893 1.0473 0.5927 0.080 Uiso 0.492(5) 1 calc PR A 1
H58 H 1.0169 1.0968 0.6561 0.080 Uiso 0.492(5) 1 calc PR A 1
H59 H 0.9832 1.0435 0.6603 0.080 Uiso 0.492(5) 1 calc PR A 1
C33 C 1.0403(2) 0.8859(8) 0.6194(4) 0.039(2) Uani 0.492(5) 1 d P A 1
H60 H 1.0304 0.8974 0.5729 0.059 Uiso 0.492(5) 1 calc PR A 1
H61 H 1.0500 0.8012 0.6283 0.059 Uiso 0.492(5) 1 calc PR A 1
H62 H 1.0574 0.9498 0.6365 0.059 Uiso 0.492(5) 1 calc PR A 1
C34 C 1.03029(15) 0.8860(7) 0.7240(3) 0.0374(18) Uani 0.492(5) 1 d P A 1
H63 H 1.0402 0.8018 0.7336 0.056 Uiso 0.492(5) 1 calc PR A 1
H64 H 1.0138 0.8960 0.7449 0.056 Uiso 0.492(5) 1 calc PR A 1
H65 H 1.0472 0.9508 0.7399 0.056 Uiso 0.492(5) 1 calc PR A 1
C35 C 0.9862(3) 0.4351(11) 0.6197(6) 0.024(2) Uani 0.492(5) 1 d P A 1
C36 C 0.9802(4) 0.3729(15) 0.5537(6) 0.029(3) Uani 0.492(5) 1 d P A 1
H66 H 0.9873 0.2843 0.5597 0.044 Uiso 0.492(5) 1 calc PR A 1
H67 H 0.9927 0.4181 0.5307 0.044 Uiso 0.492(5) 1 calc PR A 1
H68 H 0.9569 0.3766 0.5287 0.044 Uiso 0.492(5) 1 calc PR A 1
C37 C 0.9694(2) 0.3637(9) 0.6610(5) 0.024(2) Uani 0.492(5) 1 d P A 1
H69 H 0.9762 0.2748 0.6649 0.037 Uiso 0.492(5) 1 calc PR A 1
H70 H 0.9456 0.3687 0.6406 0.037 Uiso 0.492(5) 1 calc PR A 1
H71 H 0.9756 0.4022 0.7038 0.037 Uiso 0.492(5) 1 calc PR A 1
C38 C 1.02341(18) 0.4250(7) 0.6565(4) 0.0313(17) Uani 0.492(5) 1 d P A 1
H72 H 1.0300 0.3357 0.6603 0.047 Uiso 0.492(5) 1 calc PR A 1
H73 H 1.0283 0.4615 0.6995 0.047 Uiso 0.492(5) 1 calc PR A 1
H74 H 1.0354 0.4712 0.6330 0.047 Uiso 0.492(5) 1 calc PR A 1
C39 C 0.85528(7) 0.4385(3) 0.59602(14) 0.0248(6) Uani 1 1 d . . .
H35 H 0.8311 0.4360 0.5782 0.030 Uiso 1 1 calc R A .
H36 H 0.8625 0.3575 0.6189 0.030 Uiso 1 1 calc R . .
C40 C 0.86454(7) 0.5414(3) 0.64404(13) 0.0238(6) Uani 1 1 d . A .
C41 C 0.89576(8) 0.5471(3) 0.68971(15) 0.0340(7) Uani 1 1 d . . .
H6 H 0.9105 0.4792 0.6923 0.041 Uiso 1 1 calc R A .
C42 C 0.90583(8) 0.6484(3) 0.73122(17) 0.0437(9) Uani 1 1 d . A .
H7 H 0.9274 0.6495 0.7611 0.052 Uiso 1 1 calc R . .
C43 C 0.88499(8) 0.7480(3) 0.72983(15) 0.0330(7) Uani 1 1 d . . .
H8 H 0.8921 0.8182 0.7579 0.040 Uiso 1 1 calc R A .
C44 C 0.85349(7) 0.7431(3) 0.68658(14) 0.0268(7) Uani 1 1 d . A .
H9 H 0.8386 0.8098 0.6854 0.032 Uiso 1 1 calc R . .
C45 C 0.84360(7) 0.6412(3) 0.64495(13) 0.0242(6) Uani 1 1 d . . .
H10 H 0.8218 0.6392 0.6161 0.029 Uiso 1 1 calc R A .
C46 C 0.89092(8) 0.2526(3) 0.48287(16) 0.0322(7) Uani 1 1 d . . .
H37 H 0.8804 0.2318 0.4369 0.039 Uiso 1 1 calc R A .
H38 H 0.9149 0.2444 0.4950 0.039 Uiso 1 1 calc R . .
C47 C 0.87746(7) 0.1804(2) 0.52501(14) 0.0236(6) Uani 1 1 d . A .
C48 C 0.84383(8) 0.1632(3) 0.50896(16) 0.0335(7) Uani 1 1 d . . .
H11 H 0.8297 0.1927 0.4686 0.040 Uiso 1 1 calc R A .
C49 C 0.83057(10) 0.1044(4) 0.5504(2) 0.0532(10) Uani 1 1 d . A .
H12 H 0.8076 0.0946 0.5387 0.064 Uiso 1 1 calc R . .
C50 C 0.85048(11) 0.0602(4) 0.6085(2) 0.0566(11) Uani 1 1 d . . .
H13 H 0.8413 0.0195 0.6369 0.068 Uiso 1 1 calc R A .
C51 C 0.88354(10) 0.0743(3) 0.62568(17) 0.0474(10) Uani 1 1 d . A .
H14 H 0.8973 0.0424 0.6658 0.057 Uiso 1 1 calc R . .
C52 C 0.89693(8) 0.1343(3) 0.58529(15) 0.0344(7) Uani 1 1 d . . .
H15 H 0.9199 0.1450 0.5984 0.041 Uiso 1 1 calc R A .
C53 C 0.7564(4) 0.588(3) 0.1848(7) 0.034(4) Uani 0.508(5) 1 d PD A 2
C54 C 0.7769(6) 0.650(2) 0.1498(12) 0.075(6) Uani 0.508(5) 1 d P A 2
H75 H 0.7630 0.6725 0.1062 0.112 Uiso 0.508(5) 1 calc PR A 2
H76 H 0.7940 0.5913 0.1476 0.112 Uiso 0.508(5) 1 calc PR A 2
H77 H 0.7870 0.7268 0.1728 0.112 Uiso 0.508(5) 1 calc PR A 2
C55 C 0.7262(6) 0.680(2) 0.1890(12) 0.073(8) Uani 0.508(5) 1 d P A 2
H78 H 0.7141 0.6371 0.2135 0.110 Uiso 0.508(5) 1 calc PR A 2
H79 H 0.7114 0.6984 0.1456 0.110 Uiso 0.508(5) 1 calc PR A 2
H80 H 0.7353 0.7597 0.2105 0.110 Uiso 0.508(5) 1 calc PR A 2
C56 C 0.7413(5) 0.463(2) 0.1494(9) 0.080(6) Uani 0.508(5) 1 d P A 2
H81 H 0.7276 0.4236 0.1714 0.121 Uiso 0.508(5) 1 calc PR A 2
H82 H 0.7589 0.4049 0.1495 0.121 Uiso 0.508(5) 1 calc PR A 2
H83 H 0.7281 0.4827 0.1050 0.121 Uiso 0.508(5) 1 calc PR A 2
C57 C 0.99380(17) 0.7708(8) 0.6044(3) 0.0220(16) Uani 0.508(5) 1 d P A 2
C58 C 1.00114(17) 0.6433(7) 0.6062(4) 0.0247(16) Uani 0.508(5) 1 d P A 2
H16 H 1.0233 0.6202 0.6143 0.030 Uiso 0.508(5) 1 calc PR A 2
C59 C 0.9776(3) 0.5432(12) 0.5966(6) 0.020(2) Uani 0.508(5) 1 d P A 2
C60 C 1.0197(2) 0.8754(6) 0.6102(3) 0.0282(16) Uani 0.508(5) 1 d P A 2
C61 C 1.00614(18) 0.9674(7) 0.5532(4) 0.047(2) Uani 0.508(5) 1 d P A 2
H84 H 0.9860 1.0062 0.5550 0.070 Uiso 0.508(5) 1 calc PR A 2
H85 H 1.0016 0.9208 0.5127 0.070 Uiso 0.508(5) 1 calc PR A 2
H86 H 1.0223 1.0338 0.5555 0.070 Uiso 0.508(5) 1 calc PR A 2
C62 C 1.0264(2) 0.9464(8) 0.6732(4) 0.042(2) Uani 0.508(5) 1 d P A 2
H87 H 1.0061 0.9846 0.6748 0.064 Uiso 0.508(5) 1 calc PR A 2
H88 H 1.0426 1.0131 0.6764 0.064 Uiso 0.508(5) 1 calc PR A 2
H89 H 1.0349 0.8873 0.7092 0.064 Uiso 0.508(5) 1 calc PR A 2
C63 C 1.05153(17) 0.8195(7) 0.6073(3) 0.0330(16) Uani 0.508(5) 1 d P A 2
H90 H 1.0607 0.7622 0.6438 0.049 Uiso 0.508(5) 1 calc PR A 2
H91 H 1.0671 0.8879 0.6092 0.049 Uiso 0.508(5) 1 calc PR A 2
H92 H 1.0473 0.7723 0.5671 0.049 Uiso 0.508(5) 1 calc PR A 2
C64 C 0.9882(3) 0.4051(11) 0.5977(6) 0.029(3) Uani 0.508(5) 1 d P A 2
C65 C 0.9753(5) 0.3521(18) 0.5297(7) 0.039(3) Uani 0.508(5) 1 d P A 2
H93 H 0.9822 0.2637 0.5299 0.059 Uiso 0.508(5) 1 calc PR A 2
H94 H 0.9840 0.4018 0.5016 0.059 Uiso 0.508(5) 1 calc PR A 2
H95 H 0.9514 0.3566 0.5139 0.059 Uiso 0.508(5) 1 calc PR A 2
C66 C 0.9747(3) 0.3315(10) 0.6430(5) 0.034(2) Uani 0.508(5) 1 d P A 2
H96 H 0.9836 0.3670 0.6864 0.051 Uiso 0.508(5) 1 calc PR A 2
H97 H 0.9811 0.2423 0.6438 0.051 Uiso 0.508(5) 1 calc PR A 2
H98 H 0.9509 0.3379 0.6279 0.051 Uiso 0.508(5) 1 calc PR A 2
C67 C 1.02565(18) 0.3883(8) 0.6240(5) 0.045(2) Uani 0.508(5) 1 d P A 2
H99 H 1.0341 0.4221 0.6678 0.068 Uiso 0.508(5) 1 calc PR A 2
H100 H 1.0355 0.4341 0.5965 0.068 Uiso 0.508(5) 1 calc PR A 2
H101 H 1.0310 0.2982 0.6245 0.068 Uiso 0.508(5) 1 calc PR A 2

loop_
_atom_site_aniso_label
_atom_site_aniso_U_11
_atom_site_aniso_U_22
_atom_site_aniso_U_33
_atom_site_aniso_U_23
_atom_site_aniso_U_13
_atom_site_aniso_U_12
Zr1 0.01878(15) 0.01775(15) 0.02112(15) -0.00028(11) 0.00825(11) -0.00107(11)
S1 0.0229(4) 0.0349(4) 0.0326(4) 0.0105(3) 0.0141(3) 0.0041(3)
S2 0.0248(4) 0.0190(4) 0.0629(6) 0.0022(4) 0.0200(4) 0.0003(3)
C1 0.0222(16) 0.0375(18) 0.044(2) 0.0160(15) 0.0123(14) -0.0005(14)
C2 0.0236(16) 0.0360(18) 0.047(2) 0.0188(16) 0.0070(15) -0.0053(14)
C3 0.076(3) 0.040(2) 0.055(3) 0.0156(19) -0.004(2) -0.032(2)
C4 0.100(4) 0.0174(18) 0.064(3) 0.0015(18) -0.006(3) -0.003(2)
C5 0.121(5) 0.068(4) 0.105(5) 0.043(3) -0.042(4) 0.003(3)
C6 0.107(4) 0.086(4) 0.053(3) 0.021(3) 0.014(3) 0.034(3)
C7 0.060(3) 0.072(3) 0.056(3) 0.036(2) 0.033(2) 0.025(2)
C8 0.039(2) 0.058(2) 0.056(2) 0.0315(19) 0.0247(18) 0.0061(18)
C9 0.0340(17) 0.047(2) 0.0227(16) -0.0012(14) 0.0154(14) 0.0058(15)
C10 0.0261(15) 0.0268(16) 0.0269(16) 0.0020(12) 0.0107(13) 0.0025(13)
C11 0.0393(18) 0.0307(17) 0.0215(16) 0.0000(13) 0.0119(14) 0.0047(15)
C12 0.0370(18) 0.0304(17) 0.0230(16) -0.0011(13) 0.0057(13) 0.0069(14)
C13 0.0266(16) 0.0289(17) 0.0293(17) -0.0020(13) 0.0070(13) 0.0064(13)
C14 0.0253(15) 0.0218(15) 0.0240(15) -0.0020(11) 0.0078(12) -0.0002(12)
C15 0.0230(15) 0.0205(15) 0.0222(15) 0.0003(11) 0.0072(12) -0.0005(12)
O1 0.0203(10) 0.0274(11) 0.0190(10) 0.0023(8) 0.0073(8) 0.0009(8)
C16 0.014(7) 0.035(5) 0.020(4) 0.004(3) 0.010(4) 0.002(7)
C17 0.035(6) 0.028(5) 0.014(5) 0.002(4) 0.007(4) 0.004(4)
C18 0.043(9) 0.116(17) 0.035(7) 0.027(10) 0.019(7) 0.030(9)
C19 0.089(12) 0.039(6) 0.030(8) -0.001(5) -0.030(6) -0.005(8)
C20 0.0237(15) 0.0301(16) 0.0260(16) -0.0032(13) 0.0089(12) 0.0041(13)
C21 0.0226(16) 0.0406(19) 0.0350(18) -0.0042(14) 0.0097(14) 0.0039(14)
C22 0.0293(17) 0.0401(19) 0.0356(19) 0.0033(14) 0.0165(14) -0.0013(14)
C23 0.0289(16) 0.0375(18) 0.0296(17) -0.0066(14) 0.0118(14) 0.0026(14)
C24 0.052(2) 0.0265(17) 0.061(2) -0.0195(16) 0.0414(19) -0.0160(16)
C25 0.0359(17) 0.0328(18) 0.0234(16) -0.0075(13) 0.0148(13) -0.0160(14)
C26 0.051(2) 0.038(2) 0.0264(18) 0.0084(14) -0.0007(16) -0.0206(17)
C27 0.025(4) 0.018(4) 0.028(5) -0.001(3) 0.011(3) 0.000(3)
C28 0.016(3) 0.026(4) 0.027(4) 0.001(3) 0.007(3) 0.000(3)
C29 0.030(5) 0.007(6) 0.021(6) 0.001(4) 0.004(4) 0.006(4)
C30 0.0277(16) 0.0363(18) 0.0183(15) -0.0008(12) 0.0052(12) -0.0145(14)
O2 0.0208(10) 0.0269(11) 0.0250(11) -0.0042(8) 0.0084(8) -0.0056(9)
C31 0.017(4) 0.027(4) 0.039(5) -0.002(3) 0.002(4) 0.000(3)
C32 0.031(4) 0.015(4) 0.101(7) -0.003(4) 0.002(4) -0.008(3)
C33 0.027(5) 0.036(5) 0.051(5) 0.012(4) 0.008(4) -0.007(4)
C34 0.026(3) 0.040(4) 0.041(4) -0.016(3) 0.004(3) -0.005(3)
C35 0.017(4) 0.019(6) 0.036(6) -0.002(4) 0.009(4) 0.009(3)
C36 0.024(6) 0.021(7) 0.038(9) 0.003(6) 0.005(7) 0.003(5)
C37 0.025(4) 0.022(5) 0.027(5) 0.008(3) 0.008(3) 0.007(3)
C38 0.026(4) 0.015(4) 0.051(5) 0.007(3) 0.010(4) 0.008(3)
C39 0.0263(15) 0.0241(15) 0.0257(16) 0.0009(12) 0.0109(12) -0.0014(13)
C40 0.0260(15) 0.0251(15) 0.0234(15) 0.0048(12) 0.0125(12) 0.0013(13)
C41 0.0309(17) 0.0339(18) 0.0351(19) -0.0072(14) 0.0079(14) 0.0105(14)
C42 0.0285(18) 0.049(2) 0.045(2) -0.0171(17) 0.0004(15) 0.0032(16)
C43 0.0372(18) 0.0288(17) 0.0342(18) -0.0105(14) 0.0136(15) -0.0023(14)
C44 0.0315(16) 0.0256(16) 0.0275(16) 0.0036(12) 0.0154(13) 0.0064(13)
C45 0.0231(15) 0.0296(16) 0.0211(15) 0.0039(12) 0.0088(12) 0.0009(13)
C46 0.0372(18) 0.0211(15) 0.046(2) -0.0013(14) 0.0235(15) -0.0012(14)
C47 0.0293(16) 0.0139(14) 0.0289(17) -0.0063(11) 0.0114(13) -0.0017(12)
C48 0.0331(18) 0.0314(17) 0.0347(19) -0.0020(14) 0.0098(14) -0.0071(14)
C49 0.047(2) 0.053(2) 0.068(3) 0.005(2) 0.029(2) -0.0145(19)
C50 0.078(3) 0.050(2) 0.059(3) 0.012(2) 0.047(2) 0.005(2)
C51 0.080(3) 0.034(2) 0.0300(19) 0.0028(15) 0.0201(19) 0.0203(19)
C52 0.0396(18) 0.0233(17) 0.0371(19) -0.0082(14) 0.0085(15) 0.0061(14)
C53 0.023(8) 0.046(10) 0.034(6) 0.001(4) 0.011(5) 0.013(8)
C54 0.075(14) 0.117(15) 0.036(9) 0.043(9) 0.023(9) 0.026(9)
C55 0.080(12) 0.104(13) 0.032(9) 0.033(6) 0.014(7) 0.056(9)
C56 0.120(16) 0.067(9) 0.032(7) -0.012(6) -0.004(7) 0.027(11)
C57 0.019(4) 0.028(4) 0.019(4) -0.001(3) 0.008(3) -0.006(3)
C58 0.020(3) 0.025(4) 0.032(4) 0.003(3) 0.011(3) -0.002(3)
C59 0.020(4) 0.013(6) 0.026(6) -0.007(4) 0.006(4) -0.004(4)
C60 0.028(4) 0.022(3) 0.034(4) -0.001(3) 0.011(3) -0.001(3)
C61 0.048(4) 0.041(4) 0.050(5) 0.024(3) 0.015(4) -0.008(3)
C62 0.045(5) 0.045(5) 0.040(5) -0.016(4) 0.016(4) -0.016(4)
C63 0.033(4) 0.031(4) 0.040(4) -0.003(3) 0.020(3) -0.009(3)
C64 0.020(4) 0.017(6) 0.049(9) 0.005(5) 0.012(6) 0.002(4)
C65 0.032(7) 0.029(6) 0.060(11) -0.004(7) 0.020(7) -0.002(5)
C66 0.031(5) 0.029(6) 0.037(6) 0.007(4) 0.005(4) 0.000(4)
C67 0.021(4) 0.030(4) 0.078(7) 0.007(4) 0.008(4) 0.000(3)

loop_
_atom_type_symbol
_atom_type_description
_atom_type_scat_dispersion_real
_atom_type_scat_dispersion_imag
_atom_type_scat_source
C C 0.0033 0.0016 'International Tables Vol C Tables 4.2.6.8 and 6.1.1.4'
H H 0.0000 0.0000 'International Tables Vol C Tables 4.2.6.8 and 6.1.1.4'
O O 0.0106 0.0060 'International Tables Vol C Tables 4.2.6.8 and 6.1.1.4'
S S 0.1246 0.1234 'International Tables Vol C Tables 4.2.6.8 and 6.1.1.4'
Zr Zr -2.9673 0.5597 'International Tables Vol C Tables 4.2.6.8 and 6.1.1.4'

loop_
_geom_angle_atom_site_label_1
_geom_angle_atom_site_label_2
_geom_angle_atom_site_label_3
_geom_angle
O2 Zr1 O1 158.45(8)
O2 Zr1 C46 96.61(10)
O1 Zr1 C46 96.20(10)
O2 Zr1 C39 94.05(9)
O1 Zr1 C39 96.46(9)
C46 Zr1 C39 114.05(10)
O2 Zr1 S2 77.12(6)
O1 Zr1 S2 82.62(6)
C46 Zr1 S2 146.38(8)
C39 Zr1 S2 99.42(7)
O2 Zr1 S1 89.16(6)
O1 Zr1 S1 77.32(5)
C46 Zr1 S1 75.71(8)
C39 Zr1 S1 169.21(7)
S2 Zr1 S1 71.25(3)
O2 Zr1 C47 104.29(8)
O1 Zr1 C47 95.62(8)
C46 Zr1 C47 31.20(9)
C39 Zr1 C47 83.21(9)
S2 Zr1 C47 176.97(6)
S1 Zr1 C47 105.99(6)
C1 S1 C9 99.79(15)
C1 S1 Zr1 109.06(11)
C9 S1 Zr1 99.82(10)
C24 S2 C2 101.66(15)
C24 S2 Zr1 100.18(12)
C2 S2 Zr1 108.43(11)
C2 C1 C8 114.8(3)
C2 C1 S1 107.7(2)
C8 C1 S1 111.3(2)
C1 C2 C3 115.6(3)
C1 C2 S2 107.0(2)
C3 C2 S2 109.9(3)
C2 C3 C4 117.3(3)
C3 C4 C5 113.0(4)
C6 C5 C4 118.2(5)
C5 C6 C7 115.2(5)
C6 C7 C8 118.8(4)
C7 C8 C1 114.2(3)
C10 C9 S1 115.9(2)
C11 C10 C15 119.9(3)
C11 C10 C9 117.7(3)
C15 C10 C9 122.5(3)
C12 C11 C10 122.1(3)
C11 C12 C13 116.5(3)
C11 C12 C53 114.9(9)
C13 C12 C53 128.4(9)
C11 C12 C16 126.8(9)
C13 C12 C16 116.3(8)
C53 C12 C16 15.2(10)
C12 C13 C14 124.7(3)
C13 C14 C15 116.8(3)
C13 C14 C20 120.6(3)
C15 C14 C20 122.5(3)
O1 C15 C10 118.4(2)
O1 C15 C14 121.6(2)
C10 C15 C14 120.0(3)
C15 O1 Zr1 150.61(17)
C17 C16 C19 112.8(13)
C17 C16 C18 102.1(18)
C19 C16 C18 108(2)
C17 C16 C12 117(2)
C19 C16 C12 110.1(16)
C18 C16 C12 105.6(13)
C21 C20 C14 112.3(2)
C21 C20 C22 107.3(2)
C14 C20 C22 110.5(2)
C21 C20 C23 107.1(2)
C14 C20 C23 109.8(2)
C22 C20 C23 109.7(3)
C25 C24 S2 115.9(2)
C26 C25 C30 120.4(3)
C26 C25 C24 118.1(3)
C30 C25 C24 121.6(3)
C27 C26 C25 125.9(5)
C27 C26 C57 25.3(4)
C25 C26 C57 116.2(4)
C26 C27 C28 113.2(6)
C26 C27 C31 128.1(6)
C28 C27 C31 118.5(6)
C29 C28 C27 122.9(9)
C30 C29 C28 123.6(10)
C30 C29 C35 115.3(11)
C28 C29 C35 121.2(12)
C29 C30 O2 128.6(6)
C29 C30 C25 112.2(6)
O2 C30 C25 118.6(3)
C29 C30 C59 19.2(6)
O2 C30 C59 115.2(5)
C25 C30 C59 125.7(5)
C30 O2 Zr1 152.75(19)
C33 C31 C34 108.8(6)
C33 C31 C32 109.8(7)
C34 C31 C32 107.1(7)
C33 C31 C27 110.8(8)
C34 C31 C27 109.2(6)
C32 C31 C27 111.1(6)
C36 C35 C37 112.8(10)
C36 C35 C38 106.5(9)
C37 C35 C38 105.7(9)
C36 C35 C29 110.2(11)
C37 C35 C29 110.3(8)
C38 C35 C29 111.2(10)
C40 C39 Zr1 118.29(19)
C45 C40 C41 116.0(3)
C45 C40 C39 122.8(3)
C41 C40 C39 121.1(3)
C42 C41 C40 122.0(3)
C43 C42 C41 120.9(3)
C42 C43 C44 118.5(3)
C43 C44 C45 120.2(3)
C44 C45 C40 122.3(3)
C47 C46 Zr1 94.49(18)
C48 C47 C52 116.4(3)
C48 C47 C46 120.7(3)
C52 C47 C46 122.7(3)
C48 C47 Zr1 95.95(19)
C52 C47 Zr1 116.27(19)
C46 C47 Zr1 54.31(14)
C49 C48 C47 121.4(3)
C50 C49 C48 120.1(4)
C51 C50 C49 120.2(3)
C50 C51 C52 120.2(3)
C51 C52 C47 121.6(3)
C54 C53 C12 117.4(13)
C54 C53 C56 109.3(18)
C12 C53 C56 105.7(17)
C54 C53 C55 113(2)
C12 C53 C55 102.9(16)
C56 C53 C55 108.5(13)
C58 C57 C60 122.6(6)
C58 C57 C26 119.9(6)
C60 C57 C26 117.6(6)
C57 C58 C59 124.5(8)
C58 C59 C30 112.4(9)
C58 C59 C64 120.2(10)
C30 C59 C64 127.3(10)
C62 C60 C63 109.1(7)
C62 C60 C61 109.9(6)
C63 C60 C61 108.5(6)
C62 C60 C57 109.9(7)
C63 C60 C57 111.3(5)
C61 C60 C57 108.1(6)
C59 C64 C66 108.5(9)
C59 C64 C65 108.9(12)
C66 C64 C65 111.2(11)
C59 C64 C67 113.0(9)
C66 C64 C67 106.2(9)
C65 C64 C67 109.0(11)

loop_
_geom_bond_atom_site_label_1
_geom_bond_atom_site_label_2
_geom_bond_distance
Zr1 O2 1.9914(18)
Zr1 O1 1.9984(18)
Zr1 C46 2.298(3)
Zr1 C39 2.325(3)
Zr1 S2 2.7682(8)
Zr1 S1 2.8107(8)
Zr1 C47 2.820(3)
S1 C1 1.827(3)
S1 C9 1.831(3)
S2 C24 1.819(4)
S2 C2 1.838(3)
C1 C2 1.518(5)
C1 C8 1.541(4)
C2 C3 1.524(5)
C3 C4 1.526(6)
C4 C5 1.625(8)
C5 C6 1.420(7)
C6 C7 1.497(6)
C7 C8 1.516(5)
C9 C10 1.495(4)
C10 C11 1.392(4)
C10 C15 1.400(4)
C11 C12 1.385(4)
C12 C13 1.387(4)
C12 C53 1.530(10)
C12 C16 1.570(13)
C13 C14 1.395(4)
C14 C15 1.415(4)
C14 C20 1.533(4)
C15 O1 1.354(3)
C16 C17 1.44(4)
C16 C19 1.48(3)
C16 C18 1.54(2)
C20 C21 1.527(4)
C20 C22 1.537(4)
C20 C23 1.540(4)
C24 C25 1.494(4)
C25 C26 1.391(4)
C25 C30 1.400(4)
C26 C27 1.228(8)
C26 C57 1.575(8)
C27 C28 1.388(11)
C27 C31 1.546(11)
C28 C29 1.364(16)
C29 C30 1.317(16)
C29 C35 1.554(14)
C30 O2 1.358(3)
C30 C59 1.514(14)
C31 C33 1.526(11)
C31 C34 1.533(11)
C31 C32 1.533(10)
C35 C36 1.539(12)
C35 C37 1.539(16)
C35 C38 1.555(15)
C39 C40 1.478(4)
C40 C45 1.396(4)
C40 C41 1.397(4)
C41 C42 1.382(4)
C42 C43 1.382(4)
C43 C44 1.385(4)
C44 C45 1.388(4)
C46 C47 1.465(4)
C47 C48 1.396(4)
C47 C52 1.406(4)
C48 C49 1.380(5)
C49 C50 1.368(6)
C50 C51 1.366(6)
C51 C52 1.371(5)
C53 C54 1.51(2)
C53 C56 1.56(4)
C53 C55 1.66(4)
C57 C58 1.381(11)
C57 C60 1.552(10)
C58 C59 1.437(16)
C59 C64 1.528(14)
C60 C62 1.521(10)
C60 C63 1.523(10)
C60 C61 1.544(9)
C64 C66 1.527(15)
C64 C65 1.524(13)
C64 C67 1.544(14)
